data_4312134
loop_
_publ_author_name
'\/Lukasz Dobrzycki'
'Ewa Bulska'
'Dorota Anna Pawlak'
'Zygmunt Frukacz'
'Krzysztof Wo\'zniak'

_publ_section_title
;
 Structure of YAG Crystals Doped/Substituted with Erbium and Ytterbium
;
_journal_name_full 'Inorganic Chemistry'
_journal_page_first 7656
_journal_page_last 7664
_journal_paper_doi 10.1021/ic049920z
_journal_volume 43
_journal_year 2004
_chemical_formula_sum 'Al5 Er0.7 O12 Y2.3'
_chemical_formula_weight 648.67
_chemical_name_common 'erbium-yttrium aluminium garnet (synthetic)'
_chemical_name_systematic
; 
 'erbium yttrium aluminium oxide (0.7/2.3/5/12)
;
_space_group_IT_number 230
_symmetry_cell_setting cubic
_symmetry_space_group_name_Hall '-I 4bd 2c 3'
_symmetry_space_group_name_H-M 'I a -3 d'
_atom_sites_solution_hydrogens geom
_atom_sites_solution_primary direct
_atom_sites_solution_secondary difmap
_audit_creation_method SHELXL-97
_cell_angle_alpha 90.00
_cell_angle_beta 90.00
_cell_angle_gamma 90.00
_cell_formula_units_Z 8
_cell_length_a 11.9955(14)
_cell_length_b 11.9955(14)
_cell_length_c 11.9955(14)
_cell_measurement_temperature 295(2)
_cell_volume 1726.1(3)
_computing_cell_refinement CrysAlisRED
_computing_data_collection CrysAlisCCD
_computing_data_reduction CrysAlisRED
_computing_molecular_graphics Dianond
_computing_publication_material SHELXL-97
_computing_structure_refinement 'SHELXL-97 (Sheldrick, 1997)'
_computing_structure_solution 'SHELXS-97 (Sheldrick, 1990)'
_diffrn_ambient_temperature 295(2)
_diffrn_detector_area_resol_mean 1024
_diffrn_measured_fraction_theta_full 0.998
_diffrn_measured_fraction_theta_max 0.998
_diffrn_measurement_device_type KM4CCD
_diffrn_measurement_method 'omega scan'
_diffrn_radiation_monochromator graphite
_diffrn_radiation_source 'fine-focus sealed tube'
_diffrn_radiation_type MoK\a
_diffrn_radiation_wavelength 0.71073
_diffrn_reflns_av_R_equivalents 0.0000
_diffrn_reflns_av_sigmaI/netI 0.0788
_diffrn_reflns_limit_h_max 12
_diffrn_reflns_limit_h_min 0
_diffrn_reflns_limit_k_max 15
_diffrn_reflns_limit_k_min 0
_diffrn_reflns_limit_l_max 21
_diffrn_reflns_limit_l_min 2
_diffrn_reflns_number 460
_diffrn_reflns_theta_full 40.16
_diffrn_reflns_theta_max 40.16
_diffrn_reflns_theta_min 4.16
_diffrn_standards_decay_% 2
_diffrn_standards_interval_count '50 frames'
_diffrn_standards_number '1 frame'
_exptl_absorpt_coefficient_mu 22.679
_exptl_absorpt_correction_type sphere
_exptl_crystal_colour pink
_exptl_crystal_density_diffrn 4.992
_exptl_crystal_density_method 'not measured'
_exptl_crystal_description sphere
_exptl_crystal_F_000 2387
_refine_diff_density_max 1.287
_refine_diff_density_min -1.074
_refine_diff_density_rms 0.191
_refine_ls_extinction_coef 0.00126(4)
_refine_ls_extinction_expression Fc^*^=kFc[1+0.001xFc^2^\l^3^/sin(2\q)]^-1/4^
_refine_ls_extinction_method SHELXL
_refine_ls_goodness_of_fit_ref 0.523
_refine_ls_hydrogen_treatment mixed
_refine_ls_matrix_type full
_refine_ls_number_parameters 18
_refine_ls_number_reflns 460
_refine_ls_number_restraints 0
_refine_ls_restrained_S_all 0.523
_refine_ls_R_factor_all 0.0414
_refine_ls_R_factor_gt 0.0178
_refine_ls_shift/su_max 0.000
_refine_ls_shift/su_mean 0.000
_refine_ls_structure_factor_coef Fsqd
_refine_ls_weighting_details 'calc w=1/[\s^2^(Fo^2^)+(0.0000P)^2^+0.0000P] where P=(Fo^2^+2Fc^2^)/3'
_refine_ls_weighting_scheme calc
_refine_ls_wR_factor_gt 0.0325
_refine_ls_wR_factor_ref 0.0345
_reflns_number_gt 296
_reflns_number_total 460
_reflns_threshold_expression >2sigma(I)
_cod_data_source_file ic049920zsi20040119_085908_04.cif
_cod_data_source_block er25
_cod_depositor_comments
;
The following automatic conversions were performed:
'_symmetry_cell_setting' value 'Cubic' changed to 'cubic' according to
'/home/saulius/struct/CIF-dictionaries/cif_core.dic' dictionary named
'cif_core.dic' version 2.4.1 from 2010-06-29.

Automatic conversion script
Id: cif_fix_enum 1527 2010-12-29 10:47:43Z saulius 

The following automatic conversions were performed:

'_exptl_absorpt_correction_type' tag value 'spherical' was replaced
with 'sphere' value.

Automatic conversion script
Id: cif_fix_values 1646 2011-03-28 12:23:43Z adriana 
;
_cod_original_formula_sum 'Al5 Er0.70 O12 Y2.30'
_cod_database_code 4312134

loop_
_symmetry_equiv_pos_as_xyz
'x, y, z'
'-x+1/2, -y, z+1/2'
'-x, y+1/2, -z+1/2'
'x+1/2, -y+1/2, -z'
'z, x, y'
'z+1/2, -x+1/2, -y'
'-z+1/2, -x, y+1/2'
'-z, x+1/2, -y+1/2'
'y, z, x'
'-y, z+1/2, -x+1/2'
'y+1/2, -z+1/2, -x'
'-y+1/2, -z, x+1/2'
'y+3/4, x+1/4, -z+1/4'
'-y+3/4, -x+3/4, -z+3/4'
'y+1/4, -x+1/4, z+3/4'
'-y+1/4, x+3/4, z+1/4'
'x+3/4, z+1/4, -y+1/4'
'-x+1/4, z+3/4, y+1/4'
'-x+3/4, -z+3/4, -y+3/4'
'x+1/4, -z+1/4, y+3/4'
'z+3/4, y+1/4, -x+1/4'
'z+1/4, -y+1/4, x+3/4'
'-z+1/4, y+3/4, x+1/4'
'-z+3/4, -y+3/4, -x+3/4'
'x+1/2, y+1/2, z+1/2'
'-x+1, -y+1/2, z+1'
'-x+1/2, y+1, -z+1'
'x+1, -y+1, -z+1/2'
'z+1/2, x+1/2, y+1/2'
'z+1, -x+1, -y+1/2'
'-z+1, -x+1/2, y+1'
'-z+1/2, x+1, -y+1'
'y+1/2, z+1/2, x+1/2'
'-y+1/2, z+1, -x+1'
'y+1, -z+1, -x+1/2'
'-y+1, -z+1/2, x+1'
'y+5/4, x+3/4, -z+3/4'
'-y+5/4, -x+5/4, -z+5/4'
'y+3/4, -x+3/4, z+5/4'
'-y+3/4, x+5/4, z+3/4'
'x+5/4, z+3/4, -y+3/4'
'-x+3/4, z+5/4, y+3/4'
'-x+5/4, -z+5/4, -y+5/4'
'x+3/4, -z+3/4, y+5/4'
'z+5/4, y+3/4, -x+3/4'
'z+3/4, -y+3/4, x+5/4'
'-z+3/4, y+5/4, x+3/4'
'-z+5/4, -y+5/4, -x+5/4'
'-x, -y, -z'
'x-1/2, y, -z-1/2'
'x, -y-1/2, z-1/2'
'-x-1/2, y-1/2, z'
'-z, -x, -y'
'-z-1/2, x-1/2, y'
'z-1/2, x, -y-1/2'
'z, -x-1/2, y-1/2'
'-y, -z, -x'
'y, -z-1/2, x-1/2'
'-y-1/2, z-1/2, x'
'y-1/2, z, -x-1/2'
'-y-3/4, -x-1/4, z-1/4'
'y-3/4, x-3/4, z-3/4'
'-y-1/4, x-1/4, -z-3/4'
'y-1/4, -x-3/4, -z-1/4'
'-x-3/4, -z-1/4, y-1/4'
'x-1/4, -z-3/4, -y-1/4'
'x-3/4, z-3/4, y-3/4'
'-x-1/4, z-1/4, -y-3/4'
'-z-3/4, -y-1/4, x-1/4'
'-z-1/4, y-1/4, -x-3/4'
'z-1/4, -y-3/4, -x-1/4'
'z-3/4, y-3/4, x-3/4'
'-x+1/2, -y+1/2, -z+1/2'
'x, y+1/2, -z'
'x+1/2, -y, z'
'-x, y, z+1/2'
'-z+1/2, -x+1/2, -y+1/2'
'-z, x, y+1/2'
'z, x+1/2, -y'
'z+1/2, -x, y'
'-y+1/2, -z+1/2, -x+1/2'
'y+1/2, -z, x'
'-y, z, x+1/2'
'y, z+1/2, -x'
'-y-1/4, -x+1/4, z+1/4'
'y-1/4, x-1/4, z-1/4'
'-y+1/4, x+1/4, -z-1/4'
'y+1/4, -x-1/4, -z+1/4'
'-x-1/4, -z+1/4, y+1/4'
'x+1/4, -z-1/4, -y+1/4'
'x-1/4, z-1/4, y-1/4'
'-x+1/4, z+1/4, -y-1/4'
'-z-1/4, -y+1/4, x+1/4'
'-z+1/4, y+1/4, -x-1/4'
'z+1/4, -y-1/4, -x+1/4'
'z-1/4, y-1/4, x-1/4'

loop_
_atom_site_label
_atom_site_type_symbol
_atom_site_fract_x
_atom_site_fract_y
_atom_site_fract_z
_atom_site_U_iso_or_equiv
_atom_site_adp_type
_atom_site_occupancy
_atom_site_symmetry_multiplicity
_atom_site_calc_flag
_atom_site_refinement_flags
_atom_site_disorder_assembly
_atom_site_disorder_group
Er1 Er 0.1250 0.0000 0.2500 0.00381(9) Uani 0.23 4 d SP . .
Y1 Y 0.1250 0.0000 0.2500 0.00381(9) Uani 0.77 4 d SP . .
Al1 Al 0.0000 0.0000 0.0000 0.0051(3) Uani 1 6 d S . .
Al2 Al 0.3750 0.0000 0.2500 0.0036(2) Uani 1 4 d S . .
O1 O 0.28038(17) 0.10103(16) 0.19924(18) 0.0068(4) Uani 1 1 d . . .

loop_
_atom_site_aniso_label
_atom_site_aniso_U_11
_atom_site_aniso_U_22
_atom_site_aniso_U_33
_atom_site_aniso_U_23
_atom_site_aniso_U_13
_atom_site_aniso_U_12
Er1 0.00272(15) 0.00436(11) 0.00436(11) 0.00072(16) 0.000 0.000
Y1 0.00272(15) 0.00436(11) 0.00436(11) 0.00072(16) 0.000 0.000
Al1 0.0051(3) 0.0051(3) 0.0051(3) 0.0000(5) 0.0000(5) 0.0000(5)
Al2 0.0025(6) 0.0041(4) 0.0041(4) 0.000 0.000 0.000
O1 0.0072(8) 0.0052(8) 0.0079(8) 0.0010(7) -0.0004(7) 0.0004(6)

loop_
_atom_type_symbol
_atom_type_description
_atom_type_scat_dispersion_real
_atom_type_scat_dispersion_imag
_atom_type_scat_source
O O 0.0106 0.0060 'International Tables Vol C Tables 4.2.6.8 and 6.1.1.4'
Al Al 0.0645 0.0514 'International Tables Vol C Tables 4.2.6.8 and 6.1.1.4'
Y Y -2.7962 3.5667 'International Tables Vol C Tables 4.2.6.8 and 6.1.1.4'
Er Er -0.2586 4.9576 'International Tables Vol C Tables 4.2.6.8 and 6.1.1.4'

loop_
_geom_angle_atom_site_label_1
_geom_angle_atom_site_label_2
_geom_angle_atom_site_label_3
_geom_angle
_geom_angle_site_symmetry_1
_geom_angle_site_symmetry_3
_geom_angle_publ_flag
O1 Er1 O1 112.09(10) . 43_444 ?
O1 Er1 O1 158.68(10) . 18_545 ?
O1 Er1 O1 72.08(10) 43_444 18_545 ?
O1 Er1 O1 72.08(10) . 28_445 ?
O1 Er1 O1 158.68(10) 43_444 28_445 ?
O1 Er1 O1 112.09(10) 18_545 28_445 ?
O1 Er1 O1 94.88(6) . 16_545 ?
O1 Er1 O1 124.89(5) 43_444 16_545 ?
O1 Er1 O1 67.60(9) 18_545 16_545 ?
O1 Er1 O1 73.97(8) 28_445 16_545 ?
O1 Er1 O1 73.97(8) . 38_444 ?
O1 Er1 O1 67.60(9) 43_444 38_444 ?
O1 Er1 O1 124.89(5) 18_545 38_444 ?
O1 Er1 O1 94.88(6) 28_445 38_444 ?
O1 Er1 O1 166.43(9) 16_545 38_444 ?
O1 Er1 O1 67.60(9) . 9 ?
O1 Er1 O1 73.97(8) 43_444 9 ?
O1 Er1 O1 94.88(6) 18_545 9 ?
O1 Er1 O1 124.89(5) 28_445 9 ?
O1 Er1 O1 73.74(10) 16_545 9 ?
O1 Er1 O1 107.93(10) 38_444 9 ?
O1 Er1 O1 124.89(5) . 35_445 ?
O1 Er1 O1 94.88(6) 43_444 35_445 ?
O1 Er1 O1 73.97(8) 18_545 35_445 ?
O1 Er1 O1 67.60(9) 28_445 35_445 ?
O1 Er1 O1 107.93(10) 16_545 35_445 ?
O1 Er1 O1 73.74(10) 38_444 35_445 ?
O1 Er1 O1 166.43(9) 9 35_445 ?
O1 Er1 Al2 36.04(5) . . ?
O1 Er1 Al2 143.96(5) 43_444 . ?
O1 Er1 Al2 143.96(5) 18_545 . ?
O1 Er1 Al2 36.04(5) 28_445 . ?
O1 Er1 Al2 83.22(5) 16_545 . ?
O1 Er1 Al2 83.22(5) 38_444 . ?
O1 Er1 Al2 96.78(5) 9 . ?
O1 Er1 Al2 96.78(5) 35_445 . ?
O1 Er1 Al2 143.96(5) . 50_556 ?
O1 Er1 Al2 36.04(5) 43_444 50_556 ?
O1 Er1 Al2 36.04(5) 18_545 50_556 ?
O1 Er1 Al2 143.96(5) 28_445 50_556 ?
O1 Er1 Al2 96.78(5) 16_545 50_556 ?
O1 Er1 Al2 96.78(5) 38_444 50_556 ?
O1 Er1 Al2 83.22(5) 9 50_556 ?
O1 Er1 Al2 83.22(5) 35_445 50_556 ?
Al2 Er1 Al2 180.0 . 50_556 ?
O1 Er1 Al1 97.20(5) . . ?
O1 Er1 Al1 33.71(5) 43_444 . ?
O1 Er1 Al1 96.24(5) 18_545 . ?
O1 Er1 Al1 126.72(5) 28_445 . ?
O1 Er1 Al1 158.57(5) 16_545 . ?
O1 Er1 Al1 34.39(5) 38_444 . ?
O1 Er1 Al1 94.65(5) 9 . ?
O1 Er1 Al1 79.24(5) 35_445 . ?
Al2 Er1 Al1 116.6 . . ?
Al2 Er1 Al1 63.4 50_556 . ?
O1 Er1 Al1 33.71(5) . 38_444 ?
O1 Er1 Al1 97.20(5) 43_444 38_444 ?
O1 Er1 Al1 126.72(5) 18_545 38_444 ?
O1 Er1 Al1 96.24(5) 28_445 38_444 ?
O1 Er1 Al1 79.24(5) 16_545 38_444 ?
O1 Er1 Al1 94.65(5) 38_444 38_444 ?
O1 Er1 Al1 34.39(5) 9 38_444 ?
O1 Er1 Al1 158.57(5) 35_445 38_444 ?
Al2 Er1 Al1 63.4 . 38_444 ?
Al2 Er1 Al1 116.6 50_556 38_444 ?
Al1 Er1 Al1 101.5 . 38_444 ?
O1 Al1 O1 86.67(9) 43_444 38_444 ?
O1 Al1 O1 93.33(9) 43_444 96 ?
O1 Al1 O1 93.33(9) 38_444 96 ?
O1 Al1 O1 180.00(13) 43_444 91 ?
O1 Al1 O1 93.33(9) 38_444 91 ?
O1 Al1 O1 86.67(9) 96 91 ?
O1 Al1 O1 93.33(9) 43_444 86 ?
O1 Al1 O1 180.00(12) 38_444 86 ?
O1 Al1 O1 86.67(9) 96 86 ?
O1 Al1 O1 86.67(9) 91 86 ?
O1 Al1 O1 86.67(9) 43_444 48_444 ?
O1 Al1 O1 86.67(9) 38_444 48_444 ?
O1 Al1 O1 180.00(13) 96 48_444 ?
O1 Al1 O1 93.33(9) 91 48_444 ?
O1 Al1 O1 93.33(9) 86 48_444 ?
O1 Al1 Er1 88.40(6) 43_444 53 ?
O1 Al1 Er1 138.29(6) 38_444 53 ?
O1 Al1 Er1 45.66(6) 96 53 ?
O1 Al1 Er1 91.60(6) 91 53 ?
O1 Al1 Er1 41.71(6) 86 53 ?
O1 Al1 Er1 134.34(6) 48_444 53 ?
O1 Al1 Er1 45.66(6) 43_444 9 ?
O1 Al1 Er1 91.60(6) 38_444 9 ?
O1 Al1 Er1 138.29(6) 96 9 ?
O1 Al1 Er1 134.34(6) 91 9 ?
O1 Al1 Er1 88.40(6) 86 9 ?
O1 Al1 Er1 41.71(6) 48_444 9 ?
Er1 Al1 Er1 113.6 53 9 ?
O1 Al1 Er1 134.34(6) 43_444 57 ?
O1 Al1 Er1 88.40(6) 38_444 57 ?
O1 Al1 Er1 41.71(6) 96 57 ?
O1 Al1 Er1 45.66(6) 91 57 ?
O1 Al1 Er1 91.60(6) 86 57 ?
O1 Al1 Er1 138.29(6) 48_444 57 ?
Er1 Al1 Er1 66.4 53 57 ?
Er1 Al1 Er1 180.0 9 57 ?
O1 Al1 Y1 138.29(6) 43_444 49 ?
O1 Al1 Y1 134.34(6) 38_444 49 ?
O1 Al1 Y1 91.60(6) 96 49 ?
O1 Al1 Y1 41.71(6) 91 49 ?
O1 Al1 Y1 45.66(6) 86 49 ?
O1 Al1 Y1 88.40(6) 48_444 49 ?
Er1 Al1 Y1 66.4 53 49 ?
Er1 Al1 Y1 113.6 9 49 ?
Er1 Al1 Y1 66.4 57 49 ?
O1 Al1 Y1 91.60(6) 43_444 5 ?
O1 Al1 Y1 41.71(6) 38_444 5 ?
O1 Al1 Y1 134.34(6) 96 5 ?
O1 Al1 Y1 88.40(6) 91 5 ?
O1 Al1 Y1 138.29(6) 86 5 ?
O1 Al1 Y1 45.66(6) 48_444 5 ?
Er1 Al1 Y1 180.0 53 5 ?
Er1 Al1 Y1 66.4 9 5 ?
Er1 Al1 Y1 113.6 57 5 ?
Y1 Al1 Y1 113.6 49 5 ?
O1 Al1 Y1 88.40(6) 43_444 53 ?
O1 Al1 Y1 138.29(6) 38_444 53 ?
O1 Al1 Y1 45.66(6) 96 53 ?
O1 Al1 Y1 91.60(6) 91 53 ?
O1 Al1 Y1 41.71(6) 86 53 ?
O1 Al1 Y1 134.34(6) 48_444 53 ?
Er1 Al1 Y1 0.0 53 53 ?
Er1 Al1 Y1 113.6 9 53 ?
Er1 Al1 Y1 66.4 57 53 ?
Y1 Al1 Y1 66.4 49 53 ?
Y1 Al1 Y1 180.0 5 53 ?
O1 Al1 Y1 45.66(6) 43_444 9 ?
O1 Al1 Y1 91.60(6) 38_444 9 ?
O1 Al1 Y1 138.29(6) 96 9 ?
O1 Al1 Y1 134.34(6) 91 9 ?
O1 Al1 Y1 88.40(6) 86 9 ?
O1 Al1 Y1 41.71(6) 48_444 9 ?
Er1 Al1 Y1 113.6 53 9 ?
Er1 Al1 Y1 0.0 9 9 ?
Er1 Al1 Y1 180.0 57 9 ?
Y1 Al1 Y1 113.6 49 9 ?
Y1 Al1 Y1 66.4 5 9 ?
Y1 Al1 Y1 113.6 53 9 ?
O1 Al1 Y1 134.34(6) 43_444 57 ?
O1 Al1 Y1 88.40(6) 38_444 57 ?
O1 Al1 Y1 41.71(6) 96 57 ?
O1 Al1 Y1 45.66(6) 91 57 ?
O1 Al1 Y1 91.60(6) 86 57 ?
O1 Al1 Y1 138.29(6) 48_444 57 ?
Er1 Al1 Y1 66.4 53 57 ?
Er1 Al1 Y1 180.0 9 57 ?
Er1 Al1 Y1 0.0 57 57 ?
Y1 Al1 Y1 66.4 49 57 ?
Y1 Al1 Y1 113.6 5 57 ?
Y1 Al1 Y1 66.4 53 57 ?
Y1 Al1 Y1 180.0 9 57 ?
O1 Al1 Er1 138.29(6) 43_444 49 ?
O1 Al1 Er1 134.34(6) 38_444 49 ?
O1 Al1 Er1 91.60(6) 96 49 ?
O1 Al1 Er1 41.71(6) 91 49 ?
O1 Al1 Er1 45.66(6) 86 49 ?
O1 Al1 Er1 88.40(6) 48_444 49 ?
Er1 Al1 Er1 66.4 53 49 ?
Er1 Al1 Er1 113.6 9 49 ?
Er1 Al1 Er1 66.4 57 49 ?
Y1 Al1 Er1 0.0 49 49 ?
Y1 Al1 Er1 113.6 5 49 ?
Y1 Al1 Er1 66.4 53 49 ?
Y1 Al1 Er1 113.6 9 49 ?
Y1 Al1 Er1 66.4 57 49 ?
O1 Al1 Er1 41.71(6) 43_444 . ?
O1 Al1 Er1 45.66(6) 38_444 . ?
O1 Al1 Er1 88.40(6) 96 . ?
O1 Al1 Er1 138.29(6) 91 . ?
O1 Al1 Er1 134.34(6) 86 . ?
O1 Al1 Er1 91.60(6) 48_444 . ?
Er1 Al1 Er1 113.6 53 . ?
Er1 Al1 Er1 66.4 9 . ?
Er1 Al1 Er1 113.6 57 . ?
Y1 Al1 Er1 180.0 49 . ?
Y1 Al1 Er1 66.4 5 . ?
Y1 Al1 Er1 113.6 53 . ?
Y1 Al1 Er1 66.4 9 . ?
Y1 Al1 Er1 113.6 57 . ?
Er1 Al1 Er1 180.0 49 . ?
O1 Al1 Er1 91.60(6) 43_444 5 ?
O1 Al1 Er1 41.71(6) 38_444 5 ?
O1 Al1 Er1 134.34(6) 96 5 ?
O1 Al1 Er1 88.40(6) 91 5 ?
O1 Al1 Er1 138.29(6) 86 5 ?
O1 Al1 Er1 45.66(6) 48_444 5 ?
Er1 Al1 Er1 180.0 53 5 ?
Er1 Al1 Er1 66.4 9 5 ?
Er1 Al1 Er1 113.6 57 5 ?
Y1 Al1 Er1 113.6 49 5 ?
Y1 Al1 Er1 0.0 5 5 ?
Y1 Al1 Er1 180.0 53 5 ?
Y1 Al1 Er1 66.4 9 5 ?
Y1 Al1 Er1 113.6 57 5 ?
Er1 Al1 Er1 113.6 49 5 ?
Er1 Al1 Er1 66.4 . 5 ?
O1 Al1 O1 62.77(8) 43_444 . ?
O1 Al1 O1 31.85(6) 38_444 . ?
O1 Al1 O1 113.84(8) 96 . ?
O1 Al1 O1 117.23(8) 91 . ?
O1 Al1 O1 148.15(6) 86 . ?
O1 Al1 O1 66.16(8) 48_444 . ?
Er1 Al1 O1 145.65(3) 53 . ?
Er1 Al1 O1 59.96(3) 9 . ?
Er1 Al1 O1 120.04(3) 57 . ?
Y1 Al1 O1 147.87(3) 49 . ?
Y1 Al1 O1 34.35(3) 5 . ?
Y1 Al1 O1 145.65(3) 53 . ?
Y1 Al1 O1 59.96(3) 9 . ?
Y1 Al1 O1 120.04(3) 57 . ?
Er1 Al1 O1 147.87(3) 49 . ?
Er1 Al1 O1 32.13(3) . . ?
Er1 Al1 O1 34.35(3) 5 . ?
O1 Al1 Al1 52.41(6) 43_444 49_666 ?
O1 Al1 Al1 52.41(6) 38_444 49_666 ?
O1 Al1 Al1 127.59(6) 96 49_666 ?
O1 Al1 Al1 127.59(6) 91 49_666 ?
O1 Al1 Al1 127.59(6) 86 49_666 ?
O1 Al1 Al1 52.41(6) 48_444 49_666 ?
Er1 Al1 Al1 140.8 53 49_666 ?
Er1 Al1 Al1 39.2 9 49_666 ?
Er1 Al1 Al1 140.8 57 49_666 ?
Y1 Al1 Al1 140.8 49 49_666 ?
Y1 Al1 Al1 39.2 5 49_666 ?
Y1 Al1 Al1 140.8 53 49_666 ?
Y1 Al1 Al1 39.2 9 49_666 ?
Y1 Al1 Al1 140.8 57 49_666 ?
Er1 Al1 Al1 140.8 49 49_666 ?
Er1 Al1 Al1 39.2 . 49_666 ?
Er1 Al1 Al1 39.2 5 49_666 ?
O1 Al1 Al1 20.75(3) . 49_666 ?
O1 Al2 O1 100.15(13) 89_655 68_656 ?
O1 Al2 O1 114.32(7) 89_655 28_445 ?
O1 Al2 O1 114.32(7) 68_656 28_445 ?
O1 Al2 O1 114.32(7) 89_655 . ?
O1 Al2 O1 114.32(7) 68_656 . ?
O1 Al2 O1 100.15(13) 28_445 . ?
O1 Al2 Er1 129.92(7) 89_655 . ?
O1 Al2 Er1 129.92(7) 68_656 . ?
O1 Al2 Er1 50.08(7) 28_445 . ?
O1 Al2 Er1 50.08(7) . . ?
O1 Al2 Y1 50.08(7) 89_655 50_656 ?
O1 Al2 Y1 50.08(7) 68_656 50_656 ?
O1 Al2 Y1 129.92(7) 28_445 50_656 ?
O1 Al2 Y1 129.92(7) . 50_656 ?
Er1 Al2 Y1 180.0 . 50_656 ?
O1 Al2 Er1 50.08(7) 89_655 50_656 ?
O1 Al2 Er1 50.08(7) 68_656 50_656 ?
O1 Al2 Er1 129.92(7) 28_445 50_656 ?
O1 Al2 Er1 129.92(7) . 50_656 ?
Er1 Al2 Er1 180.0 . 50_656 ?
Y1 Al2 Er1 0.0 50_656 50_656 ?
O1 Al2 O1 144.86(6) 89_655 54_655 ?
O1 Al2 O1 61.84(9) 68_656 54_655 ?
O1 Al2 O1 57.80(10) 28_445 54_655 ?
O1 Al2 O1 100.78(6) . 54_655 ?
Er1 Al2 O1 74.37(4) . 54_655 ?
Y1 Al2 O1 105.63(4) 50_656 54_655 ?
Er1 Al2 O1 105.63(4) 50_656 54_655 ?
O1 Al2 O1 61.84(9) 89_655 77 ?
O1 Al2 O1 144.86(6) 68_656 77 ?
O1 Al2 O1 100.78(6) 28_445 77 ?
O1 Al2 O1 57.80(10) . 77 ?
Er1 Al2 O1 74.37(4) . 77 ?
Y1 Al2 O1 105.63(4) 50_656 77 ?
Er1 Al2 O1 105.63(4) 50_656 77 ?
O1 Al2 O1 148.74(7) 54_655 77 ?
O1 Al2 O1 100.78(6) 89_655 22_554 ?
O1 Al2 O1 57.80(10) 68_656 22_554 ?
O1 Al2 O1 144.86(6) 28_445 22_554 ?
O1 Al2 O1 61.84(9) . 22_554 ?
Er1 Al2 O1 105.63(4) . 22_554 ?
Y1 Al2 O1 74.37(4) 50_656 22_554 ?
Er1 Al2 O1 74.37(4) 50_656 22_554 ?
O1 Al2 O1 94.162(19) 54_655 22_554 ?
O1 Al2 O1 94.162(19) 77 22_554 ?
O1 Al2 O1 57.80(10) 89_655 45_445 ?
O1 Al2 O1 100.78(6) 68_656 45_445 ?
O1 Al2 O1 61.84(9) 28_445 45_445 ?
O1 Al2 O1 144.86(6) . 45_445 ?
Er1 Al2 O1 105.63(4) . 45_445 ?
Y1 Al2 O1 74.37(4) 50_656 45_445 ?
Er1 Al2 O1 74.37(4) 50_656 45_445 ?
O1 Al2 O1 94.162(19) 54_655 45_445 ?
O1 Al2 O1 94.162(19) 77 45_445 ?
O1 Al2 O1 148.74(7) 22_554 45_445 ?
Al2 O1 Al1 130.50(12) . 38_444 ?
Al2 O1 Er1 93.88(8) . . ?
Al1 O1 Er1 104.58(9) 38_444 . ?
Al2 O1 Y1 121.00(10) . 5 ?
Al1 O1 Y1 99.95(8) 38_444 5 ?
Er1 O1 Y1 101.56(8) . 5 ?
Al2 O1 Er1 121.00(10) . 5 ?
Al1 O1 Er1 99.95(8) 38_444 5 ?
Er1 O1 Er1 101.56(8) . 5 ?
Y1 O1 Er1 0.0 5 5 ?
Al2 O1 O1 161.64(13) . 5 ?
Al1 O1 O1 46.67(5) 38_444 5 ?
Er1 O1 O1 104.38(6) . 5 ?
Y1 O1 O1 53.86(7) 5 5 ?
Er1 O1 O1 53.86(7) 5 5 ?
Al2 O1 O1 134.60(14) . 9 ?
Al1 O1 O1 46.67(5) 38_444 9 ?
Er1 O1 O1 58.54(8) . 9 ?
Y1 O1 O1 100.80(6) 5 9 ?
Er1 O1 O1 100.80(6) 5 9 ?
O1 O1 O1 60.0 5 9 ?
Al2 O1 O1 39.92(7) . 28_445 ?
Al1 O1 O1 133.50(14) 38_444 28_445 ?
Er1 O1 O1 53.96(5) . 28_445 ?
Y1 O1 O1 123.11(12) 5 28_445 ?
Er1 O1 O1 123.11(12) 5 28_445 ?
O1 O1 O1 158.27(5) 5 28_445 ?
O1 O1 O1 103.49(11) 9 28_445 ?
Al2 O1 O1 103.33(11) . 81 ?
Al1 O1 O1 43.33(5) 38_444 81 ?
Er1 O1 O1 146.98(8) . 81 ?
Y1 O1 O1 93.48(6) 5 81 ?
Er1 O1 O1 93.48(6) 5 81 ?
O1 O1 O1 61.85(5) 5 81 ?
O1 O1 O1 90.0 9 81 ?
O1 O1 O1 136.57(10) 28_445 81 ?
Al2 O1 O1 89.86(10) . 77 ?
Al1 O1 O1 43.33(5) 38_444 77 ?
Er1 O1 O1 96.42(6) . 77 ?
Y1 O1 O1 142.55(7) 5 77 ?
Er1 O1 O1 142.55(7) 5 77 ?
O1 O1 O1 90.0 5 77 ?
O1 O1 O1 61.85(5) 9 77 ?
O1 O1 O1 94.01(11) 28_445 77 ?
O1 O1 O1 56.29(10) 81 77 ?
Al2 O1 O1 101.00(7) . 38_444 ?
Al1 O1 O1 127.33(6) 38_444 38_444 ?
Er1 O1 O1 55.09(7) . 38_444 ?
Y1 O1 O1 50.93(6) 5 38_444 ?
Er1 O1 O1 50.93(6) 5 38_444 ?
O1 O1 O1 88.16(5) 5 38_444 ?
O1 O1 O1 91.52(3) 9 38_444 ?
O1 O1 O1 77.68(7) 28_445 38_444 ?
O1 O1 O1 143.97(10) 81 38_444 ?
O1 O1 O1 149.76(9) 77 38_444 ?
Al2 O1 O1 85.91(9) . 22_554 ?
Al1 O1 O1 99.67(10) 38_444 22_554 ?
Er1 O1 O1 147.91(9) . 22_554 ?
Y1 O1 O1 53.13(5) 5 22_554 ?
Er1 O1 O1 53.13(5) 5 22_554 ?
O1 O1 O1 77.63(10) 5 22_554 ?
O1 O1 O1 137.14(11) 9 22_554 ?
O1 O1 O1 119.15(11) 28_445 22_554 ?
O1 O1 O1 62.57(9) 81 22_554 ?
O1 O1 O1 115.67(8) 77 22_554 ?
O1 O1 O1 93.38(8) 38_444 22_554 ?
Al2 O1 O1 32.84(4) . 89_655 ?
Al1 O1 O1 98.01(11) 38_444 89_655 ?
Er1 O1 O1 110.43(7) . 89_655 ?
Y1 O1 O1 137.71(11) 5 89_655 ?
Er1 O1 O1 137.71(11) 5 89_655 ?
O1 O1 O1 136.11(6) 5 89_655 ?
O1 O1 O1 119.17(11) 9 89_655 ?
O1 O1 O1 62.85(4) 28_445 89_655 ?
O1 O1 O1 74.44(10) 81 89_655 ?
O1 O1 O1 60.77(10) 77 89_655 ?
O1 O1 O1 133.81(5) 38_444 89_655 ?
O1 O1 O1 86.28(6) 22_554 89_655 ?
Al2 O1 O1 32.84(4) . 68_656 ?
Al1 O1 O1 141.12(12) 38_444 68_656 ?
Er1 O1 O1 110.43(7) . 68_656 ?
Y1 O1 O1 89.28(9) 5 68_656 ?
Er1 O1 O1 89.28(9) 5 68_656 ?
O1 O1 O1 133.68(13) 5 68_656 ?
O1 O1 O1 166.19(13) 9 68_656 ?
O1 O1 O1 62.85(4) 28_445 68_656 ?
O1 O1 O1 98.86(11) 81 68_656 ?
O1 O1 O1 114.75(10) 77 68_656 ?
O1 O1 O1 87.53(6) 38_444 68_656 ?
O1 O1 O1 56.66(10) 22_554 68_656 ?
O1 O1 O1 54.31(8) 89_655 68_656 ?
Al2 O1 Al2 87.23(8) . 81 ?
Al1 O1 Al2 74.57(6) 38_444 81 ?
Er1 O1 Al2 178.88(8) . 81 ?
Y1 O1 Al2 77.93(5) 5 81 ?
Er1 O1 Al2 77.93(5) 5 81 ?
O1 O1 Al2 74.51(8) 5 81 ?
O1 O1 Al2 120.52(6) 9 81 ?
O1 O1 Al2 127.16(3) 28_445 81 ?
O1 O1 Al2 32.34(4) 81 81 ?
O1 O1 Al2 83.46(8) 77 81 ?
O1 O1 Al2 124.80(11) 38_444 81 ?
O1 O1 Al2 32.25(4) 22_554 81 ?
O1 O1 Al2 70.49(8) 89_655 81 ?
O1 O1 Al2 70.60(8) 68_656 81 ?

loop_
_geom_bond_atom_site_label_1
_geom_bond_atom_site_label_2
_geom_bond_distance
_geom_bond_site_symmetry_2
_geom_bond_publ_flag
Er1 O1 2.305(2) . ?
Er1 O1 2.305(2) 43_444 ?
Er1 O1 2.305(2) 18_545 ?
Er1 O1 2.305(2) 28_445 ?
Er1 O1 2.435(2) 16_545 ?
Er1 O1 2.435(2) 38_444 ?
Er1 O1 2.435(2) 9 ?
Er1 O1 2.435(2) 35_445 ?
Er1 Al2 2.9989(4) . ?
Er1 Al2 2.9989(4) 50_556 ?
Er1 Al1 3.3528(4) . ?
Er1 Al1 3.3528(4) 38_444 ?
Al1 O1 1.923(2) 43_444 ?
Al1 O1 1.923(2) 38_444 ?
Al1 O1 1.923(2) 96 ?
Al1 O1 1.923(2) 91 ?
Al1 O1 1.923(2) 86 ?
Al1 O1 1.923(2) 48_444 ?
Al1 Er1 3.3528(4) 53 ?
Al1 Er1 3.3528(4) 9 ?
Al1 Er1 3.3528(4) 57 ?
Al1 Y1 3.3528(4) 49 ?
Al1 Y1 3.3528(4) 5 ?
Al1 Y1 3.3528(4) 53 ?
Al1 Y1 3.3528(4) 9 ?
Al1 Y1 3.3528(4) 57 ?
Al1 Er1 3.3528(4) 49 ?
Al1 Er1 3.3528(4) 5 ?
Al1 O1 4.300(2) . ?
Al1 Al1 20.777(2) 49_666 ?
Al2 O1 1.769(2) 89_655 ?
Al2 O1 1.769(2) 68_656 ?
Al2 O1 1.769(2) 28_445 ?
Al2 O1 1.769(2) . ?
Al2 Y1 2.9989(4) 50_656 ?
Al2 Er1 2.9989(4) 50_656 ?
Al2 O1 3.306(2) 54_655 ?
Al2 O1 3.306(2) 77 ?
Al2 O1 3.306(2) 22_554 ?
Al2 O1 3.306(2) 45_445 ?
O1 Al1 1.923(2) 38_444 ?
O1 Y1 2.435(2) 5 ?
O1 Er1 2.435(2) 5 ?
O1 O1 2.639(3) 5 ?
O1 O1 2.639(3) 9 ?
O1 O1 2.712(4) 28_445 ?
O1 O1 2.797(4) 81 ?
O1 O1 2.797(4) 77 ?
O1 O1 2.853(4) 38_444 ?
O1 O1 2.922(4) 22_554 ?
O1 O1 2.972(4) 89_655 ?
O1 O1 2.972(4) 68_656 ?
O1 Al2 3.306(2) 81 ?

loop_
_geom_torsion_atom_site_label_1
_geom_torsion_atom_site_label_2
_geom_torsion_atom_site_label_3
_geom_torsion_atom_site_label_4
_geom_torsion
_geom_torsion_site_symmetry_1
_geom_torsion_site_symmetry_2
_geom_torsion_site_symmetry_3
_geom_torsion_site_symmetry_4
_geom_torsion_publ_flag
Al1 Al1 Al1 O1 3.15(8) ? . 49_666 43_444 ?
